data_7231976
loop_
_publ_author_name
'Zhang, Tianhe'
'Du, Jiang'
'Li, Zhimin'
'Lin, Xinyu'
'Wang, Lin'
'Yang, Li'
'Zhang, Tonglai'

_publ_section_title
;
 Alkali metal salts of 3,6-dinitramino-1,2,4,5-tetrazine: promising
 nitrogen-rich energetic materials
;
_journal_issue 4
_journal_name_full CrystEngComm
_journal_page_first 765
_journal_paper_doi 10.1039/C8CE01827H
_journal_volume 21
_journal_year 2019
_chemical_formula_moiety '0.25(C8 H8 K8 N32 O20)'
_chemical_formula_sum 'C2 H2 K2 N8 O5'
_chemical_formula_weight 296.32
_space_group_crystal_system orthorhombic
_space_group_IT_number 52
_space_group_name_Hall '-P 2a 2bc'
_space_group_name_H-M_alt 'P n n a'
_symmetry_space_group_name_Hall '-P 2a 2bc'
_symmetry_space_group_name_H-M 'P n n a'
_atom_sites_solution_hydrogens difmap
_atom_sites_solution_primary dual
_audit_creation_date 2017-10-13
_audit_creation_method
;
Olex2 1.2
(compiled 2017.08.10 svn.r3458 for OlexSys, GUI svn.r5381)
;
_audit_update_record
;
2018-03-26 deposited with the CCDC.
2018-12-07 downloaded from the CCDC.
;
_cell_angle_alpha 90
_cell_angle_beta 90
_cell_angle_gamma 90
_cell_formula_units_Z 4
_cell_length_a 24.506(5)
_cell_length_b 8.0284(16)
_cell_length_c 4.7044(9)
_cell_measurement_reflns_used 2910
_cell_measurement_temperature 153(2)
_cell_measurement_theta_max 27.4816
_cell_measurement_theta_min 1.6620
_cell_volume 925.6(3)
_computing_molecular_graphics 'Olex2 (Dolomanov et al., 2009)'
_computing_publication_material 'Olex2 (Dolomanov et al., 2009)'
_computing_structure_refinement 'XL (Sheldrick, 2008)'
_computing_structure_solution 'ShelXT (Sheldrick, 2015)'
_diffrn_ambient_temperature 153.15
_diffrn_measured_fraction_theta_full 0.978
_diffrn_measured_fraction_theta_max 0.981
_diffrn_measurement_device_type 'multiwire proportional'
_diffrn_measurement_method 'phi and omega scans'
_diffrn_radiation_monochromator graphite
_diffrn_radiation_type MoK\a
_diffrn_radiation_wavelength 0.71073
_diffrn_reflns_av_R_equivalents 0.0373
_diffrn_reflns_av_unetI/netI 0.0193
_diffrn_reflns_Laue_measured_fraction_full 0.978
_diffrn_reflns_Laue_measured_fraction_max 0.981
_diffrn_reflns_limit_h_max 31
_diffrn_reflns_limit_h_min -31
_diffrn_reflns_limit_k_max 10
_diffrn_reflns_limit_k_min -10
_diffrn_reflns_limit_l_max 6
_diffrn_reflns_limit_l_min -6
_diffrn_reflns_number 6346
_diffrn_reflns_point_group_measured_fraction_full 0.978
_diffrn_reflns_point_group_measured_fraction_max 0.981
_diffrn_reflns_theta_full 25.242
_diffrn_reflns_theta_max 27.467
_diffrn_reflns_theta_min 3.033
_exptl_absorpt_coefficient_mu 1.056
_exptl_absorpt_correction_T_max 1.0000
_exptl_absorpt_correction_T_min 0.8667
_exptl_absorpt_correction_type multi-scan
_exptl_absorpt_process_details 'CrystalClear (Rigaku Inc., 2008)'
_exptl_crystal_colour red
_exptl_crystal_density_diffrn 2.127
_exptl_crystal_description block
_exptl_crystal_F_000 592
_exptl_crystal_size_max 0.23
_exptl_crystal_size_mid 0.2
_exptl_crystal_size_min 0.15
_refine_diff_density_max 0.374
_refine_diff_density_min -0.407
_refine_diff_density_rms 0.064
_refine_ls_extinction_method none
_refine_ls_goodness_of_fit_ref 1.166
_refine_ls_hydrogen_treatment constr
_refine_ls_matrix_type full
_refine_ls_number_parameters 79
_refine_ls_number_reflns 1044
_refine_ls_number_restraints 0
_refine_ls_restrained_S_all 1.166
_refine_ls_R_factor_all 0.0360
_refine_ls_R_factor_gt 0.0356
_refine_ls_shift/su_max 0.001
_refine_ls_shift/su_mean 0.000
_refine_ls_structure_factor_coef Fsqd
_refine_ls_weighting_details 'w=1/[\s^2^(Fo^2^)+(0.0341P)^2^+1.0750P] where P=(Fo^2^+2Fc^2^)/3'
_refine_ls_weighting_scheme calc
_refine_ls_wR_factor_gt 0.0881
_refine_ls_wR_factor_ref 0.0884
_reflns_Friedel_coverage 0.000
_reflns_number_gt 1035
_reflns_number_total 1044
_reflns_threshold_expression 'I > 2\s(I)'
_cod_data_source_file c8ce01827h2.cif
_cod_data_source_block bwn17226a
_cod_depositor_comments 'Adding full bibliography for 7231971--7231978.cif.'
_cod_original_cell_volume 925.5(3)
_cod_database_code 7231976
_shelx_shelxl_version_number 2014/7
_shelx_space_group_comment
;
The symmetry employed for this shelxl refinement is uniquely defined
by the following loop, which should always be used as a source of
symmetry information in preference to the above space-group names.
They are only intended as comments.
;
_shelx_estimated_absorpt_t_max 0.858
_shelx_estimated_absorpt_t_min 0.793
_olex2_refinement_description
;
1. Fixed Uiso
 At 1.2 times of:
  All O(H) groups
2.a Riding coordinates:
 O3(H3)
;
_olex2_submission_special_instructions 'No special instructions were received'

loop_
_space_group_symop_operation_xyz
'x, y, z'
'-x+1/2, -y, z'
'-x+1/2, y+1/2, -z+1/2'
'x, -y+1/2, -z+1/2'
'-x, -y, -z'
'x-1/2, y, -z'
'x-1/2, -y-1/2, z-1/2'
'-x, y-1/2, z-1/2'

loop_
_atom_site_label
_atom_site_type_symbol
_atom_site_fract_x
_atom_site_fract_y
_atom_site_fract_z
_atom_site_U_iso_or_equiv
_atom_site_adp_type
_atom_site_occupancy
_atom_site_site_symmetry_order
_atom_site_calc_flag
_atom_site_refinement_flags_posn
_atom_site_refinement_flags_adp
_atom_site_refinement_flags_occupancy
K1 K 0.48489(2) 0.7500 0.7500 0.02290(19) Uani 1 2 d S T P
K2 K 0.29373(3) 0.7500 0.7500 0.0372(2) Uani 1 2 d S T P
O1 O 0.38689(6) 0.63748(18) 0.5070(3) 0.0239(3) Uani 1 1 d . . .
O2 O 0.44942(5) 0.53522(18) 0.2306(3) 0.0225(3) Uani 1 1 d . . .
O3 O 0.2500 0.5000 0.4064(5) 0.0321(5) Uani 1 2 d S T P
H3 H 0.2236 0.5324 0.3068 0.039 Uiso 1 1 d R . .
N4 N 0.40034(6) 0.5477(2) 0.2979(3) 0.0177(3) Uani 1 1 d . . .
N3 N 0.35968(6) 0.4732(2) 0.1662(4) 0.0192(4) Uani 1 1 d . . .
N2 N 0.32093(6) 0.3060(2) -0.1510(4) 0.0211(4) Uani 1 1 d . . .
N1 N 0.41792(7) 0.3064(2) -0.1435(4) 0.0239(4) Uani 1 1 d . . .
C1 C 0.37010(7) 0.3608(2) -0.0491(4) 0.0168(4) Uani 1 1 d . . .

loop_
_atom_site_aniso_label
_atom_site_aniso_U_11
_atom_site_aniso_U_22
_atom_site_aniso_U_33
_atom_site_aniso_U_23
_atom_site_aniso_U_13
_atom_site_aniso_U_12
K1 0.0145(3) 0.0263(3) 0.0278(4) -0.0040(3) 0.000 0.000
K2 0.0152(3) 0.0463(5) 0.0502(5) -0.0174(4) 0.000 0.000
O1 0.0243(7) 0.0256(7) 0.0218(7) -0.0086(6) 0.0045(6) -0.0011(6)
O2 0.0131(6) 0.0246(7) 0.0299(8) -0.0062(6) 0.0017(5) 0.0000(5)
O3 0.0195(10) 0.0440(13) 0.0330(12) 0.000 0.000 0.0079(9)
N4 0.0170(7) 0.0162(7) 0.0200(8) -0.0004(6) 0.0013(6) 0.0002(6)
N3 0.0141(7) 0.0210(8) 0.0224(8) -0.0044(7) 0.0024(6) -0.0020(6)
N2 0.0146(7) 0.0265(8) 0.0223(8) -0.0043(7) -0.0010(6) 0.0000(6)
N1 0.0162(7) 0.0282(8) 0.0273(9) -0.0110(8) 0.0000(7) -0.0009(7)
C1 0.0157(8) 0.0168(8) 0.0178(9) 0.0027(7) 0.0002(7) -0.0002(7)

loop_
_atom_type_symbol
_atom_type_description
_atom_type_scat_dispersion_real
_atom_type_scat_dispersion_imag
_atom_type_scat_source
C C 0.0033 0.0016 'International Tables Vol C Tables 4.2.6.8 and 6.1.1.4'
H H 0.0000 0.0000 'International Tables Vol C Tables 4.2.6.8 and 6.1.1.4'
K K 0.2009 0.2494 'International Tables Vol C Tables 4.2.6.8 and 6.1.1.4'
N N 0.0061 0.0033 'International Tables Vol C Tables 4.2.6.8 and 6.1.1.4'
O O 0.0106 0.0060 'International Tables Vol C Tables 4.2.6.8 and 6.1.1.4'

loop_
_geom_angle_atom_site_label_1
_geom_angle_atom_site_label_2
_geom_angle_atom_site_label_3
_geom_angle
_geom_angle_site_symmetry_1
_geom_angle_site_symmetry_3
O1 K1 O1 62.49(6) . 4_566
O1 K1 O2 42.61(4) . .
O1 K1 O2 82.70(4) . 1_556
O1 K1 O2 68.11(4) 4_566 1_556
O1 K1 O2 42.61(4) 4_566 4_566
O1 K1 O2 104.99(4) . 4_566
O1 K1 O2 104.99(4) 4_566 .
O1 K1 O2 68.11(4) . 4_565
O1 K1 O2 82.70(4) 4_566 4_565
O1 K1 N4 83.49(4) 4_566 .
O1 K1 N4 21.01(4) 4_566 4_566
O1 K1 N4 83.49(4) . 4_566
O1 K1 N4 21.01(4) . .
O1 K1 N1 150.09(5) . 5_666
O1 K1 N1 150.09(5) 4_566 8_666
O1 K1 N1 117.93(4) 4_566 5_666
O1 K1 N1 117.93(4) . 8_666
O2 K1 O1 137.83(4) 5_666 4_566
O2 K1 O1 103.99(4) 8_666 4_566
O2 K1 O1 103.99(4) 5_666 .
O2 K1 O1 137.83(4) 8_666 .
O2 K1 O2 131.84(5) 5_666 4_565
O2 K1 O2 69.08(5) 4_565 .
O2 K1 O2 74.54(5) 8_666 4_566
O2 K1 O2 109.83(6) 8_666 5_666
O2 K1 O2 101.18(4) 1_556 .
O2 K1 O2 70.67(5) 5_666 1_556
O2 K1 O2 147.59(5) . 4_566
O2 K1 O2 125.98(5) 5_666 4_566
O2 K1 O2 146.00(6) 4_565 1_556
O2 K1 O2 69.08(5) 1_556 4_566
O2 K1 O2 70.67(5) 8_666 4_565
O2 K1 O2 125.98(5) 8_666 .
O2 K1 O2 101.18(4) 4_565 4_566
O2 K1 O2 131.84(5) 8_666 1_556
O2 K1 O2 74.54(5) 5_666 .
O2 K1 N4 136.36(4) 8_666 .
O2 K1 N4 21.63(4) . .
O2 K1 N4 91.18(4) 1_556 .
O2 K1 N4 67.75(4) 1_556 4_566
O2 K1 N4 126.00(4) 4_566 .
O2 K1 N4 136.36(4) 5_666 4_566
O2 K1 N4 126.00(4) . 4_566
O2 K1 N4 21.63(4) 4_566 4_566
O2 K1 N4 88.86(4) 8_666 4_566
O2 K1 N4 67.75(4) 4_565 .
O2 K1 N4 91.18(4) 4_565 4_566
O2 K1 N4 88.86(4) 5_666 .
O2 K1 N1 140.88(5) 4_565 5_666
O2 K1 N1 140.88(5) 1_556 8_666
O2 K1 N1 53.84(5) 8_666 8_666
O2 K1 N1 72.08(5) 8_666 5_666
O2 K1 N1 53.84(5) 5_666 5_666
O2 K1 N1 72.08(5) 5_666 8_666
O2 K1 N1 71.39(5) 1_556 5_666
O2 K1 N1 71.39(5) 4_565 8_666
N4 K1 N4 104.50(6) . 4_566
N1 K1 O2 79.86(4) 8_666 .
N1 K1 O2 79.86(4) 5_666 4_566
N1 K1 O2 127.72(4) 5_666 .
N1 K1 O2 127.73(4) 8_666 4_566
N1 K1 N4 142.02(4) 8_666 4_566
N1 K1 N4 99.67(4) 5_666 4_566
N1 K1 N4 99.67(4) 8_666 .
N1 K1 N4 142.02(4) 5_666 .
N1 K1 N1 77.32(7) 5_666 8_666
K1 K2 K2 90.0 . 1_556
K2 K2 K1 118.098(16) 2_565 .
K2 K2 K1 118.098(16) 2_575 .
K2 K2 K2 90.0 2_575 1_556
K2 K2 K2 90.0 2_565 1_556
K2 K2 K2 123.80(3) 2_565 2_575
O1 K2 K1 32.54(3) 4_566 .
O1 K2 K1 32.54(3) . .
O1 K2 K2 133.73(3) . 2_575
O1 K2 K2 133.73(3) 4_566 2_565
O1 K2 K2 114.96(3) . 1_556
O1 K2 K2 95.90(3) . 2_565
O1 K2 K2 95.90(3) 4_566 2_575
O1 K2 K2 65.03(3) 4_566 1_556
O1 K2 O1 65.09(6) 4_566 .
O1 K2 O3 143.90(4) . 3_556
O1 K2 O3 80.76(4) 4_566 3_556
O1 K2 O3 143.90(4) 4_566 .
O1 K2 O3 80.76(4) . .
O1 K2 N3 67.75(5) 4_566 4_565
O1 K2 N3 64.60(4) 4_566 1_556
O1 K2 N3 64.60(4) . 4_565
O1 K2 N3 67.75(5) . 1_556
O1 K2 N2 146.90(5) . 2_566
O1 K2 N2 143.63(5) 4_566 2_566
O1 K2 N2 146.90(5) 4_566 3
O1 K2 N2 143.64(5) . 3
O3 K2 K1 112.579(18) 3_556 .
O3 K2 K1 112.578(18) . .
O3 K2 K2 54.61(4) 3_556 1_556
O3 K2 K2 35.39(4) . 2_565
O3 K2 K2 116.97(3) . 2_575
O3 K2 K2 35.39(4) 3_556 2_575
O3 K2 K2 125.39(4) . 1_556
O3 K2 K2 116.97(3) 3_556 2_565
O3 K2 O3 134.84(4) 3_556 .
O3 K2 N3 108.76(5) . 4_565
O3 K2 N3 92.65(4) . 1_556
O3 K2 N3 108.76(5) 3_556 1_556
O3 K2 N3 92.65(4) 3_556 4_565
O3 K2 N2 66.88(4) 3_556 3
O3 K2 N2 69.17(4) . 3
O3 K2 N2 66.88(4) . 2_566
O3 K2 N2 69.17(4) 3_556 2_566
N3 K2 K1 61.38(3) 4_565 .
N3 K2 K1 61.38(3) 1_556 .
N3 K2 K2 125.47(3) 4_565 1_556
N3 K2 K2 69.18(3) 4_565 2_575
N3 K2 K2 143.77(3) 1_556 2_575
N3 K2 K2 143.77(3) 4_565 2_565
N3 K2 K2 54.53(3) 1_556 1_556
N3 K2 K2 69.18(3) 1_556 2_565
N3 K2 N3 122.76(6) 4_565 1_556
N2 K2 K1 167.03(3) 3 .
N2 K2 K1 167.03(3) 2_566 .
N2 K2 K2 71.25(4) 3 2_565
N2 K2 K2 80.70(3) 2_566 1_556
N2 K2 K2 53.39(4) 3 2_575
N2 K2 K2 53.39(4) 2_566 2_565
N2 K2 K2 71.25(4) 2_566 2_575
N2 K2 K2 99.30(3) 3 1_556
N2 K2 N3 131.54(5) 3 1_556
N2 K2 N3 105.69(4) 2_566 1_556
N2 K2 N3 131.54(5) 2_566 4_565
N2 K2 N3 105.69(4) 3 4_565
N2 K2 N2 25.94(7) 3 2_566
K2 O1 K1 116.21(5) . .
N4 O1 K1 106.10(10) . .
N4 O1 K2 137.64(11) . .
K1 O2 K1 101.18(4) 1_554 .
K1 O2 K1 109.33(5) 5_666 1_554
K1 O2 K1 105.47(5) 5_666 .
N4 O2 K1 91.44(11) . .
N4 O2 K1 127.71(12) . 5_666
N4 O2 K1 115.35(12) . 1_554
K2 O3 K2 109.22(8) . 2_565
K2 O3 H3 104.5 2_565 .
K2 O3 H3 113.3 . .
O1 N4 K1 52.89(9) . .
O1 N4 N3 115.36(15) . .
O2 N4 K1 66.93(10) . .
O2 N4 O1 119.68(16) . .
O2 N4 N3 124.96(16) . .
N3 N4 K1 167.64(12) . .
N4 N3 K2 109.63(11) . 1_554
N4 N3 C1 120.15(16) . .
C1 N3 K2 95.37(11) . 1_554
N2 N2 K2 77.03(3) 4_554 2_564
N2 N2 C1 118.36(11) 4_554 .
C1 N2 K2 164.59(13) . 2_564
N1 N1 K1 110.54(10) 4_554 5_666
C1 N1 K1 122.37(13) . 5_666
C1 N1 N1 117.96(11) . 4_554
N2 C1 N3 107.70(16) . .
N1 C1 N3 128.61(17) . .
N1 C1 N2 123.65(17) . .

loop_
_geom_bond_atom_site_label_1
_geom_bond_atom_site_label_2
_geom_bond_distance
_geom_bond_site_symmetry_2
K1 O1 2.8089(16) .
K1 O1 2.8090(15) 4_566
K1 O2 3.1145(15) .
K1 O2 3.1145(15) 4_566
K1 O2 2.9732(16) 4_565
K1 O2 2.8006(15) 8_666
K1 O2 2.8006(15) 5_666
K1 O2 2.9732(16) 1_556
K1 N4 3.3843(17) 4_566
K1 N4 3.3842(17) .
K1 N1 3.0503(19) 5_666
K1 N1 3.0503(18) 8_666
K2 K2 4.5505(10) 2_565
K2 K2 4.7044(9) 1_556
K2 K2 4.5505(10) 2_575
K2 O1 2.7082(15) 4_566
K2 O1 2.7083(15) .
K2 O3 2.7909(14) 3_556
K2 O3 2.7909(14) .
K2 N3 3.3741(18) 1_556
K2 N3 3.3741(18) 4_565
K2 N2 2.8832(18) 3
K2 N2 2.8832(18) 2_566
O1 N4 1.263(2) .
O2 K1 2.9732(16) 1_554
O2 K1 2.8005(15) 5_666
O2 N4 1.248(2) .
O3 K2 2.7909(14) 2_565
O3 H3 0.8401 .
N4 N3 1.317(2) .
N3 K2 3.3741(18) 1_554
N3 C1 1.380(2) .
N2 K2 2.8833(18) 2_564
N2 N2 1.294(3) 4_554
N2 C1 1.370(2) .
N1 K1 3.0502(18) 5_666
N1 N1 1.351(3) 4_554
N1 C1 1.327(2) .

loop_
_geom_torsion_atom_site_label_1
_geom_torsion_atom_site_label_2
_geom_torsion_atom_site_label_3
_geom_torsion_atom_site_label_4
_geom_torsion
_geom_torsion_site_symmetry_1
_geom_torsion_site_symmetry_4
K1 O1 N4 O2 -4.5(2) . .
K1 O1 N4 N3 175.50(13) . .
K1 O2 N4 K1 -103.10(8) 1_554 .
K1 O2 N4 K1 110.90(12) 5_666 .
K1 O2 N4 O1 -99.22(17) 1_554 .
K1 O2 N4 O1 3.88(17) . .
K1 O2 N4 O1 114.78(16) 5_666 .
K1 O2 N4 N3 -65.2(2) 5_666 .
K1 O2 N4 N3 80.81(19) 1_554 .
K1 O2 N4 N3 -176.09(17) . .
K1 N4 N3 K2 93.9(6) . 1_554
K1 N4 N3 C1 -157.3(5) . .
K1 N1 C1 N3 35.4(3) 5_666 .
K1 N1 C1 N2 -142.14(15) 5_666 .
K2 O1 N4 K1 177.2(2) . .
K2 O1 N4 O2 172.71(13) . .
K2 O1 N4 N3 -7.3(3) . .
K2 N3 C1 N2 -62.27(14) 1_554 .
K2 N3 C1 N1 119.8(2) 1_554 .
K2 N2 C1 N3 -0.3(6) 2_564 .
K2 N2 C1 N1 177.7(4) 2_564 .
O1 N4 N3 K2 76.92(16) . 1_554
O1 N4 N3 C1 -174.29(16) . .
O2 N4 N3 K2 -103.10(18) . 1_554
O2 N4 N3 C1 5.7(3) . .
N4 N3 C1 N2 -178.68(17) . .
N4 N3 C1 N1 3.4(3) . .
N2 N2 C1 N3 -177.5(2) 4_554 .
N2 N2 C1 N1 0.5(3) 4_554 .
N1 N1 C1 N3 179.2(2) 4_554 .
N1 N1 C1 N2 1.6(4) 4_554 .
